data_4103491
loop_
_publ_author_name
'Ramesh Giri'
'John F. Hartwig'

_publ_contact_author
; 
Danielle L. Gray 
University of Illinois 
School of Chemical Sciences, Box 59-1 
505 South Mathews Avenue 
Urbana, Illinois  61801 
USA 
;
_publ_contact_author_email dgray@illinois.edu
_publ_contact_author_fax '1  217 244 8068'
_publ_contact_author_phone '1  217 244 1708'
_publ_section_title
;
 Cu(I)-Amido Complexes in the Ullmann Reaction: Reactions of Cu(I)-Amido
 Complexes with Iodoarenes with and without Autocatalysis by CuI
;
_journal_name_full 'Journal of the American Chemical Society'
_journal_page_first 15860
_journal_page_last 15863
_journal_paper_doi 10.1021/ja105695s
_journal_volume 132
_journal_year 2010
_chemical_formula_moiety 'C24 H20 Cu N2, C24 H16 Cu N4'
_chemical_formula_sum 'C48 H36 Cu2 N6'
_chemical_formula_weight 823.91
_chemical_name_systematic
; 
? 
;
_space_group_IT_number 15
_symmetry_cell_setting monoclinic
_symmetry_space_group_name_Hall '-C 2yc'
_symmetry_space_group_name_H-M 'C 1 2/c 1'
_atom_sites_solution_hydrogens geom
_atom_sites_solution_primary direct
_atom_sites_solution_secondary difmap
_audit_creation_method SHELXL-97
_audit_update_record
; 
? 
;
_cell_angle_alpha 90.00
_cell_angle_beta 99.185(3)
_cell_angle_gamma 90.00
_cell_formula_units_Z 4
_cell_length_a 21.7968(12)
_cell_length_b 13.1593(7)
_cell_length_c 13.3171(7)
_cell_measurement_reflns_used 6225
_cell_measurement_temperature 193(2)
_cell_measurement_theta_max 26.49
_cell_measurement_theta_min 2.48
_cell_volume 3770.8(4)
_computing_cell_refinement 'SAINT V7.23A (Bruker, 2005)'
_computing_data_collection 'APEX2 V2.0-1 (Bruker, 2004)'
_computing_data_reduction
; 
SAINT V7.23A, XPREP V2005/2, SADABS V2007/4, TWINABS V2007/5 
(Bruker, 2005 & 2007) 
;
_computing_molecular_graphics
; 
SHELXTL V6.12 (Bruker, 2005), CrystalMaker v2.1.3 (CrystalMaker, 1994) 
;
_computing_publication_material 'XCIF V6.12 (Bruker, 2005)'
_computing_structure_refinement 'SHELXTL V6.12 (Bruker, 2005)'
_computing_structure_solution 'SHELXTL V6.12 (Bruker, 2005)'
_diffrn_ambient_temperature 193(2)
_diffrn_measured_fraction_theta_full 0.998
_diffrn_measured_fraction_theta_max 0.998
_diffrn_measurement_device 'Bruker Kappa/ApexII CCD'
_diffrn_measurement_method 'profile data from \f and \w scans'
_diffrn_radiation_monochromator graphite
_diffrn_radiation_source 'fine-focus sealed tube'
_diffrn_radiation_type MoK\a
_diffrn_radiation_wavelength 0.71073
_diffrn_radiation_wavelength_id ba84has
_diffrn_reflns_av_R_equivalents 0.0631
_diffrn_reflns_av_sigmaI/netI 0.0320
_diffrn_reflns_limit_h_max 26
_diffrn_reflns_limit_h_min -24
_diffrn_reflns_limit_k_max 15
_diffrn_reflns_limit_k_min -15
_diffrn_reflns_limit_l_max 16
_diffrn_reflns_limit_l_min -16
_diffrn_reflns_number 29784
_diffrn_reflns_theta_full 25.46
_diffrn_reflns_theta_max 25.46
_diffrn_reflns_theta_min 1.81
_exptl_absorpt_coefficient_mu 1.172
_exptl_absorpt_correction_T_max 0.9368
_exptl_absorpt_correction_T_min 0.7421
_exptl_absorpt_correction_type integration
_exptl_absorpt_process_details 'SHELXTL/XPREP V2005/2 (Bruker, 2005)'
_exptl_crystal_colour red
_exptl_crystal_density_diffrn 1.451
_exptl_crystal_density_method 'not measured'
_exptl_crystal_description plate
_exptl_crystal_F_000 1696
_exptl_crystal_id ba84has
_exptl_crystal_preparation
; 
The data crystal was mounted using oil (Parantone-N, Exxon) to a 
0.3 mm cryo-loop (Hampton Research) with the (3 0 -1) scattering 
planes roughly normal to the spindle axis. 
;
_exptl_crystal_size_max 0.531
_exptl_crystal_size_mid 0.285
_exptl_crystal_size_min 0.056
_refine_diff_density_max 0.333
_refine_diff_density_min -0.306
_refine_diff_density_rms 0.052
_refine_ls_extinction_method none
_refine_ls_goodness_of_fit_ref 1.056
_refine_ls_hydrogen_treatment noref
_refine_ls_matrix_type full
_refine_ls_number_parameters 647
_refine_ls_number_reflns 3501
_refine_ls_number_restraints 1174
_refine_ls_restrained_S_all 0.907
_refine_ls_R_factor_all 0.0512
_refine_ls_R_factor_gt 0.0304
_refine_ls_shift/su_max 0.006
_refine_ls_shift/su_mean 0.001
_refine_ls_structure_factor_coef Fsqd
_refine_ls_weighting_details 'calc w=1/[\s^2^(Fo^2^)+(0.0400P)^2^+2.8411P] where P=(Fo^2^+2Fc^2^)/3'
_refine_ls_weighting_scheme calc
_refine_ls_wR_factor_gt 0.0688
_refine_ls_wR_factor_ref 0.0778
_reflns_number_gt 2673
_reflns_number_total 3501
_reflns_threshold_expression >2sigma(I)
_cod_data_source_file ja105695s_si_002.cif
_cod_data_source_block test
_cod_original_sg_symbol_H-M 'C 1 2/c 1 '
_cod_database_code 4103491

loop_
_symmetry_equiv_pos_as_xyz
'x, y, z'
'-x, y, -z+1/2'
'x+1/2, y+1/2, z'
'-x+1/2, y+1/2, -z+1/2'
'-x, -y, -z'
'x, -y, z-1/2'
'-x+1/2, -y+1/2, -z'
'x+1/2, -y+1/2, z-1/2'

loop_
_atom_site_label
_atom_site_type_symbol
_atom_site_fract_x
_atom_site_fract_y
_atom_site_fract_z
_atom_site_U_iso_or_equiv
_atom_site_adp_type
_atom_site_occupancy
_atom_site_symmetry_multiplicity
_atom_site_calc_flag
_atom_site_refinement_flags
_atom_site_disorder_assembly
_atom_site_disorder_group
Cu1 Cu 0.0059(5) 0.5514(4) 0.2563(7) 0.0269(15) Uani 0.25 1 d PDU A -1
N1 N -0.0500(8) 0.5163(12) 0.1283(9) 0.024(2) Uani 0.25 1 d PDU A -1
N2 N 0.0284(7) 0.6638(15) 0.1517(12) 0.020(2) Uani 0.25 1 d PDU A -1
C1 C -0.0907(7) 0.4413(13) 0.1097(11) 0.023(3) Uani 0.25 1 d PDU A -1
H1 H -0.0904 0.3897 0.1597 0.028 Uiso 0.25 1 calc PR A -1
C2 C -0.1340(8) 0.4339(14) 0.0209(13) 0.027(3) Uani 0.25 1 d PDU A -1
H2 H -0.1627 0.3792 0.0119 0.032 Uiso 0.25 1 calc PR A -1
C3 C -0.1347(9) 0.5053(15) -0.0524(13) 0.025(3) Uani 0.25 1 d PDU A -1
H3 H -0.1645 0.5013 -0.1127 0.029 Uiso 0.25 1 calc PR A -1
C4 C -0.0904(11) 0.5878(17) -0.0391(13) 0.022(2) Uani 0.25 1 d PDU A -1
C5 C -0.0898(8) 0.6711(13) -0.1076(10) 0.022(2) Uani 0.25 1 d PDU A -1
H5 H -0.1221 0.6773 -0.1644 0.026 Uiso 0.25 1 calc PR A -1
C6 C -0.0436(10) 0.7416(16) -0.0924(11) 0.021(2) Uani 0.25 1 d PDU A -1
H6 H -0.0415 0.7927 -0.1421 0.025 Uiso 0.25 1 calc PR A -1
C7 C 0.0021(13) 0.739(2) -0.0022(14) 0.020(2) Uani 0.25 1 d PDU A -1
C8 C 0.0496(15) 0.810(3) 0.019(2) 0.021(2) Uani 0.25 1 d PDU A -1
H8 H 0.0507 0.8652 -0.0266 0.025 Uiso 0.25 1 calc PR A -1
C9 C 0.0939(13) 0.8029(19) 0.1005(19) 0.020(3) Uani 0.25 1 d PDU A -1
H9 H 0.1278 0.8490 0.1109 0.024 Uiso 0.25 1 calc PR A -1
C10 C 0.0881(10) 0.7241(18) 0.1709(19) 0.020(2) Uani 0.25 1 d PDU A -1
H10 H 0.1198 0.7101 0.2268 0.024 Uiso 0.25 1 calc PR A -1
C11 C -0.0011(14) 0.662(2) 0.0695(15) 0.019(2) Uani 0.25 1 d PDU A -1
C12 C -0.0484(11) 0.5869(18) 0.0531(13) 0.020(2) Uani 0.25 1 d PDU A -1
N3 N 0.0588(9) 0.5141(12) 0.3864(9) 0.022(2) Uani 0.25 1 d PDU A -1
N4 N -0.0413(7) 0.6501(16) 0.3443(12) 0.023(2) Uani 0.25 1 d PDU A -1
C13 C 0.1056(9) 0.4459(15) 0.4043(12) 0.026(2) Uani 0.25 1 d PDU A -1
H13 H 0.1114 0.3997 0.3517 0.032 Uiso 0.25 1 calc PR A -1
C14 C 0.1455(10) 0.4404(16) 0.4960(14) 0.026(3) Uani 0.25 1 d PDU A -1
H14 H 0.1748 0.3865 0.5080 0.032 Uiso 0.25 1 calc PR A -1
C15 C 0.1431(10) 0.5117(17) 0.5688(14) 0.027(3) Uani 0.25 1 d PDU A -1
H15 H 0.1731 0.5115 0.6290 0.033 Uiso 0.25 1 calc PR A -1
C16 C 0.0963(12) 0.5857(19) 0.5551(14) 0.024(2) Uani 0.25 1 d PDU A -1
C17 C 0.0861(9) 0.6588(14) 0.6293(11) 0.024(3) Uani 0.25 1 d PDU A -1
H17 H 0.1137 0.6602 0.6922 0.029 Uiso 0.25 1 calc PR A -1
C18 C 0.0397(10) 0.7250(15) 0.6144(12) 0.025(3) Uani 0.25 1 d PDU A -1
H18 H 0.0336 0.7702 0.6675 0.030 Uiso 0.25 1 calc PR A -1
C19 C -0.0012(14) 0.729(2) 0.5188(17) 0.023(2) Uani 0.25 1 d PDU A -1
C20 C -0.0532(10) 0.7942(17) 0.5004(17) 0.024(3) Uani 0.25 1 d PDU A -1
H20 H -0.0621 0.8420 0.5497 0.029 Uiso 0.25 1 calc PR A -1
C21 C -0.0916(11) 0.7843(15) 0.4040(18) 0.025(3) Uani 0.25 1 d PDU A -1
H21 H -0.1262 0.8283 0.3870 0.030 Uiso 0.25 1 calc PR A -1
C22 C -0.0795(11) 0.7123(18) 0.3349(19) 0.025(3) Uani 0.25 1 d PDU A -1
H22 H -0.1060 0.7137 0.2709 0.030 Uiso 0.25 1 calc PR A -1
C23 C 0.0056(15) 0.658(3) 0.4432(17) 0.022(2) Uani 0.25 1 d PDU A -1
C24 C 0.0566(12) 0.584(2) 0.4608(14) 0.021(2) Uani 0.25 1 d PDU A -1
Cu1A Cu -0.0103(6) 0.5525(4) 0.2321(7) 0.0381(13) Uani 0.25 1 d PDU B -2
N1A N 0.0461(6) 0.5016(8) 0.3539(7) 0.0241(19) Uani 0.25 1 d PDU B -2
N2A N -0.0310(10) 0.6494(18) 0.3519(14) 0.024(2) Uani 0.25 1 d PDU B -2
C1A C 0.0859(7) 0.4247(9) 0.3619(9) 0.028(2) Uani 0.25 1 d PDU B -2
H1A H 0.0839 0.3788 0.3064 0.033 Uiso 0.25 1 calc PR B -2
C2A C 0.1306(6) 0.4079(8) 0.4473(8) 0.024(2) Uani 0.25 1 d PDU B -2
H2A H 0.1580 0.3515 0.4491 0.029 Uiso 0.25 1 calc PR B -2
C3A C 0.1349(8) 0.4717(12) 0.5277(11) 0.025(3) Uani 0.25 1 d PDU B -2
H3A H 0.1643 0.4590 0.5871 0.030 Uiso 0.25 1 calc PR B -2
C4A C 0.0945(6) 0.5593(9) 0.5229(8) 0.023(2) Uani 0.25 1 d PDU B -2
C5A C 0.0946(7) 0.6310(12) 0.6032(10) 0.026(2) Uani 0.25 1 d PDU B -2
H5A H 0.1241 0.6240 0.6635 0.031 Uiso 0.25 1 calc PR B -2
C6A C 0.0534(7) 0.7089(13) 0.5953(11) 0.024(2) Uani 0.25 1 d PDU B -2
H6A H 0.0563 0.7588 0.6474 0.029 Uiso 0.25 1 calc PR B -2
C7A C 0.0054(10) 0.7160(16) 0.5081(14) 0.024(2) Uani 0.25 1 d PDU B -2
C8A C -0.0375(8) 0.7941(17) 0.4966(17) 0.024(3) Uani 0.25 1 d PDU B -2
H8A H -0.0372 0.8415 0.5505 0.029 Uiso 0.25 1 calc PR B -2
C9A C -0.0794(10) 0.8054(15) 0.4124(15) 0.026(3) Uani 0.25 1 d PDU B -2
H9A H -0.1103 0.8568 0.4073 0.031 Uiso 0.25 1 calc PR B -2
C10A C -0.0756(14) 0.7376(18) 0.3311(19) 0.025(3) Uani 0.25 1 d PDU B -2
H10A H -0.1000 0.7472 0.2661 0.030 Uiso 0.25 1 calc PR B -2
C11A C 0.0057(12) 0.6479(18) 0.4274(13) 0.021(2) Uani 0.25 1 d PDU B -2
C12A C 0.0494(8) 0.5667(11) 0.4348(9) 0.0197(19) Uani 0.25 1 d PDU B -2
N3A N -0.0628(7) 0.5288(10) 0.0991(8) 0.021(2) Uani 0.25 1 d PDU B -2
N4A N 0.0371(10) 0.6634(19) 0.1579(15) 0.021(2) Uani 0.25 1 d PDU B -2
C13A C -0.1068(8) 0.4572(11) 0.0707(9) 0.022(2) Uani 0.25 1 d PDU B -2
H13A H -0.1106 0.4024 0.1157 0.026 Uiso 0.25 1 calc PR B -2
C14A C -0.1464(9) 0.4609(14) -0.0212(12) 0.023(3) Uani 0.25 1 d PDU B -2
H14A H -0.1798 0.4141 -0.0349 0.028 Uiso 0.25 1 calc PR B -2
C15A C -0.1377(6) 0.5314(10) -0.0919(9) 0.021(2) Uani 0.25 1 d PDU B -2
H15A H -0.1627 0.5301 -0.1572 0.025 Uiso 0.25 1 calc PR B -2
C16A C -0.0918(9) 0.6060(13) -0.0690(11) 0.022(2) Uani 0.25 1 d PDU B -2
C17A C -0.0799(8) 0.6846(12) -0.1367(10) 0.024(2) Uani 0.25 1 d PDU B -2
H17A H -0.1055 0.6892 -0.2013 0.028 Uiso 0.25 1 calc PR B -2
C18A C -0.0346(8) 0.7517(14) -0.1135(11) 0.020(2) Uani 0.25 1 d PDU B -2
H18A H -0.0291 0.8041 -0.1603 0.025 Uiso 0.25 1 calc PR B -2
C19A C 0.0063(12) 0.7455(19) -0.0177(14) 0.019(2) Uani 0.25 1 d PDU B -2
C20A C 0.0546(14) 0.816(2) 0.012(2) 0.020(2) Uani 0.25 1 d PDU B -2
H20A H 0.0652 0.8667 -0.0329 0.024 Uiso 0.25 1 calc PR B -2
C21A C 0.0864(11) 0.8061(18) 0.1134(13) 0.021(3) Uani 0.25 1 d PDU B -2
H21A H 0.1167 0.8553 0.1393 0.025 Uiso 0.25 1 calc PR B -2
C22A C 0.0743(14) 0.727(2) 0.175(2) 0.021(3) Uani 0.25 1 d PDU B -2
H22A H 0.0996 0.7242 0.2400 0.025 Uiso 0.25 1 calc PR B -2
C23A C -0.0045(12) 0.6728(18) 0.0538(13) 0.019(2) Uani 0.25 1 d PDU B -2
C24A C -0.0540(10) 0.5977(15) 0.0267(10) 0.019(2) Uani 0.25 1 d PDU B -2
Cu2 Cu 0.2500 0.7500 0.0000 0.02285(11) Uani 1 2 d S . .
N5 N 0.28206(8) 0.67804(11) 0.11743(12) 0.0252(4) Uani 1 1 d . . .
C25 C 0.32525(9) 0.60011(13) 0.11888(14) 0.0226(4) Uani 1 1 d . . .
C26 C 0.32716(10) 0.54133(14) 0.03156(15) 0.0280(5) Uani 1 1 d . . .
H26 H 0.2972 0.5528 -0.0275 0.034 Uiso 1 1 calc R . .
C27 C 0.37192(11) 0.46670(15) 0.02980(17) 0.0354(5) Uani 1 1 d . . .
H27 H 0.3725 0.4288 -0.0307 0.042 Uiso 1 1 calc R . .
C28 C 0.41535(11) 0.44672(16) 0.11387(18) 0.0389(5) Uani 1 1 d . . .
H28 H 0.4458 0.3954 0.1122 0.047 Uiso 1 1 calc R . .
C29 C 0.41382(10) 0.50325(16) 0.20170(18) 0.0363(5) Uani 1 1 d . . .
H29 H 0.4433 0.4900 0.2608 0.044 Uiso 1 1 calc R . .
C30 C 0.36996(9) 0.57829(15) 0.20387(16) 0.0287(5) Uani 1 1 d . . .
H30 H 0.3701 0.6162 0.2646 0.034 Uiso 1 1 calc R . .
C31 C 0.26040(9) 0.70195(14) 0.20807(14) 0.0224(4) Uani 1 1 d . . .
C32 C 0.24791(9) 0.62782(15) 0.27762(14) 0.0277(5) Uani 1 1 d . . .
H32 H 0.2569 0.5586 0.2658 0.033 Uiso 1 1 calc R . .
C33 C 0.22278(10) 0.65343(16) 0.36313(15) 0.0337(5) Uani 1 1 d . . .
H33 H 0.2153 0.6018 0.4096 0.040 Uiso 1 1 calc R . .
C34 C 0.20829(10) 0.75334(17) 0.38199(15) 0.0342(5) Uani 1 1 d . . .
H34 H 0.1903 0.7705 0.4402 0.041 Uiso 1 1 calc R . .
C35 C 0.22041(10) 0.82761(15) 0.31469(15) 0.0310(5) Uani 1 1 d . . .
H35 H 0.2110 0.8966 0.3270 0.037 Uiso 1 1 calc R . .
C36 C 0.24607(9) 0.80250(14) 0.22963(15) 0.0261(4) Uani 1 1 d . . .
H36 H 0.2542 0.8549 0.1845 0.031 Uiso 1 1 calc R . .

loop_
_atom_site_aniso_label
_atom_site_aniso_U_11
_atom_site_aniso_U_22
_atom_site_aniso_U_33
_atom_site_aniso_U_23
_atom_site_aniso_U_13
_atom_site_aniso_U_12
Cu1 0.033(5) 0.0254(15) 0.024(3) 0.007(3) 0.008(3) -0.004(3)
N1 0.027(5) 0.022(4) 0.024(4) 0.004(4) 0.008(4) -0.002(4)
N2 0.016(4) 0.018(4) 0.026(4) -0.001(3) 0.006(3) -0.001(3)
C1 0.022(5) 0.027(5) 0.021(5) 0.007(4) 0.006(4) 0.000(4)
C2 0.024(5) 0.030(5) 0.027(6) 0.013(4) 0.005(4) -0.007(4)
C3 0.023(4) 0.027(5) 0.024(5) 0.011(4) 0.006(4) -0.004(4)
C4 0.024(4) 0.021(4) 0.022(4) 0.004(4) 0.005(4) -0.004(3)
C5 0.025(4) 0.022(5) 0.020(5) 0.000(4) 0.005(4) -0.008(4)
C6 0.023(4) 0.019(4) 0.022(4) -0.001(4) 0.007(4) -0.006(4)
C7 0.019(4) 0.017(4) 0.023(4) -0.004(3) 0.002(3) -0.002(3)
C8 0.019(4) 0.016(4) 0.027(4) -0.005(4) 0.006(4) -0.006(3)
C9 0.016(4) 0.016(4) 0.028(5) -0.004(4) 0.003(4) -0.006(4)
C10 0.016(5) 0.015(4) 0.027(4) -0.006(3) 0.000(4) -0.006(4)
C11 0.018(4) 0.017(4) 0.023(4) -0.002(3) 0.006(3) -0.002(3)
C12 0.019(4) 0.020(4) 0.021(4) -0.002(4) 0.007(4) 0.002(3)
N3 0.024(4) 0.018(4) 0.026(4) 0.005(4) 0.008(4) 0.003(4)
N4 0.019(4) 0.023(4) 0.026(4) 0.008(3) 0.004(3) 0.000(3)
C13 0.028(4) 0.022(4) 0.030(5) 0.003(4) 0.008(4) 0.007(4)
C14 0.022(5) 0.026(5) 0.031(6) -0.001(4) 0.005(4) 0.014(4)
C15 0.025(5) 0.027(5) 0.029(5) 0.002(4) 0.003(4) 0.011(4)
C16 0.021(4) 0.023(5) 0.027(5) 0.001(4) 0.007(4) 0.008(4)
C17 0.023(5) 0.025(6) 0.026(5) 0.003(4) 0.009(4) 0.010(4)
C18 0.023(5) 0.027(5) 0.026(5) 0.002(4) 0.007(4) 0.008(4)
C19 0.022(4) 0.024(4) 0.026(4) 0.003(3) 0.009(3) 0.007(3)
C20 0.021(5) 0.024(4) 0.029(4) 0.005(4) 0.012(4) 0.004(4)
C21 0.018(5) 0.020(5) 0.037(4) 0.006(4) 0.004(4) 0.001(4)
C22 0.022(5) 0.023(5) 0.029(4) 0.005(4) 0.005(4) -0.002(4)
C23 0.021(4) 0.022(4) 0.026(4) 0.006(3) 0.007(3) 0.003(3)
C24 0.021(4) 0.021(4) 0.024(4) 0.005(4) 0.010(4) 0.005(3)
Cu1A 0.042(2) 0.044(2) 0.0277(18) 0.0084(17) 0.0044(14) 0.000(2)
N1A 0.029(4) 0.020(3) 0.024(4) 0.006(3) 0.007(3) 0.006(3)
N2A 0.020(5) 0.021(4) 0.030(4) 0.008(3) 0.007(3) 0.004(4)
C1A 0.031(4) 0.024(4) 0.029(5) 0.005(3) 0.008(4) 0.004(3)
C2A 0.024(4) 0.023(4) 0.027(5) 0.003(4) 0.012(4) 0.008(4)
C3A 0.023(4) 0.024(5) 0.029(5) 0.001(4) 0.011(4) 0.009(4)
C4A 0.023(4) 0.024(4) 0.023(4) 0.002(3) 0.010(3) 0.008(3)
C5A 0.022(4) 0.027(5) 0.028(5) -0.001(4) 0.004(4) 0.013(4)
C6A 0.023(4) 0.025(5) 0.025(4) -0.002(4) 0.008(4) 0.012(4)
C7A 0.020(4) 0.023(4) 0.029(4) 0.006(3) 0.008(3) 0.008(3)
C8A 0.022(5) 0.022(4) 0.029(4) -0.001(4) 0.005(4) 0.003(4)
C9A 0.022(5) 0.023(5) 0.034(4) 0.001(4) 0.006(4) 0.008(4)
C10A 0.019(4) 0.024(5) 0.031(4) 0.010(4) 0.002(4) 0.002(4)
C11A 0.021(4) 0.020(4) 0.025(4) 0.003(3) 0.012(3) 0.003(3)
C12A 0.020(4) 0.019(4) 0.023(4) 0.008(3) 0.011(3) 0.005(3)
N3A 0.019(4) 0.023(4) 0.023(4) 0.004(3) 0.005(3) 0.000(3)
N4A 0.018(5) 0.019(4) 0.024(3) -0.003(3) 0.001(3) 0.000(4)
C13A 0.024(5) 0.023(4) 0.021(5) 0.009(4) 0.010(4) -0.005(3)
C14A 0.020(5) 0.026(5) 0.023(5) 0.009(4) 0.006(4) -0.009(4)
C15A 0.023(4) 0.024(5) 0.017(4) 0.011(3) 0.006(4) -0.006(3)
C16A 0.023(4) 0.023(4) 0.021(4) 0.007(3) 0.004(4) -0.007(3)
C17A 0.026(4) 0.023(5) 0.021(4) 0.005(4) 0.002(4) -0.011(4)
C18A 0.019(4) 0.018(4) 0.024(4) -0.003(4) 0.003(4) -0.008(3)
C19A 0.020(4) 0.016(4) 0.021(4) -0.001(3) 0.005(3) -0.005(3)
C20A 0.018(4) 0.015(4) 0.027(4) -0.006(3) 0.004(4) -0.008(3)
C21A 0.019(4) 0.018(4) 0.026(4) -0.010(4) 0.001(4) -0.005(4)
C22A 0.018(5) 0.020(4) 0.026(4) -0.004(4) 0.002(4) 0.000(4)
C23A 0.018(4) 0.017(4) 0.023(4) -0.003(3) 0.002(3) -0.002(3)
C24A 0.020(4) 0.017(4) 0.020(4) 0.007(3) 0.006(3) 0.000(3)
Cu2 0.02545(19) 0.02115(17) 0.02214(17) 0.00249(14) 0.00435(13) -0.00211(14)
N5 0.0301(9) 0.0232(8) 0.0230(8) 0.0010(7) 0.0065(7) 0.0008(7)
C25 0.0246(11) 0.0185(9) 0.0256(10) 0.0009(8) 0.0070(8) -0.0046(8)
C26 0.0315(12) 0.0258(10) 0.0280(11) 0.0016(8) 0.0088(9) -0.0041(9)
C27 0.0450(14) 0.0265(11) 0.0399(13) -0.0036(9) 0.0226(11) -0.0017(10)
C28 0.0331(13) 0.0313(11) 0.0557(15) 0.0062(11) 0.0174(12) 0.0068(10)
C29 0.0266(12) 0.0372(12) 0.0445(13) 0.0097(10) 0.0043(10) 0.0008(9)
C30 0.0271(11) 0.0279(10) 0.0315(11) -0.0001(8) 0.0058(9) -0.0024(8)
C31 0.0218(10) 0.0253(10) 0.0190(9) -0.0009(8) 0.0001(8) -0.0003(8)
C32 0.0334(12) 0.0234(10) 0.0264(11) 0.0008(8) 0.0052(9) 0.0019(8)
C33 0.0393(13) 0.0371(12) 0.0257(11) 0.0082(9) 0.0080(10) 0.0039(10)
C34 0.0354(12) 0.0459(13) 0.0210(9) -0.0022(10) 0.0037(9) 0.0106(11)
C35 0.0333(12) 0.0286(11) 0.0296(11) -0.0075(9) 0.0003(9) 0.0070(9)
C36 0.0269(11) 0.0228(10) 0.0275(11) 0.0008(8) 0.0007(9) -0.0009(8)

loop_
_atom_type_symbol
_atom_type_description
_atom_type_scat_dispersion_real
_atom_type_scat_dispersion_imag
_atom_type_scat_source
C C 0.0033 0.0016 'International Tables Vol C Tables 4.2.6.8 and 6.1.1.4'
H H 0.0000 0.0000 'International Tables Vol C Tables 4.2.6.8 and 6.1.1.4'
N N 0.0061 0.0033 'International Tables Vol C Tables 4.2.6.8 and 6.1.1.4'
Cu Cu 0.3201 1.2651 'International Tables Vol C Tables 4.2.6.8 and 6.1.1.4'

loop_
_exptl_crystal_face_index_h
_exptl_crystal_face_index_k
_exptl_crystal_face_index_l
_exptl_crystal_face_perp_dist
0.00 1.00 0.00 0.2120
0.00 -1.00 0.00 0.0790
-1.00 0.00 -1.00 0.0280
1.00 0.00 1.00 0.0280
-3.00 -2.00 1.00 0.2690
-2.00 4.00 1.00 0.1360
4.00 -1.00 -1.00 0.2150
4.00 1.00 -1.00 0.3160

loop_
_geom_angle_atom_site_label_1
_geom_angle_atom_site_label_2
_geom_angle_atom_site_label_3
_geom_angle
_geom_angle_site_symmetry_1
N3 Cu1 N1 152.1(4) .
N3 Cu1 N4 86.3(6) .
N1 Cu1 N4 109.3(7) .
N3 Cu1 N2 125.3(7) .
N1 Cu1 N2 77.0(6) .
N4 Cu1 N2 96.8(4) .
C1 N1 C12 117.6(8) .
C1 N1 Cu1 129.4(8) .
C12 N1 Cu1 112.7(7) .
C11 N2 C10 119.6(15) .
C11 N2 Cu1 116.4(12) .
C10 N2 Cu1 122.2(12) .
N1 C1 C2 123.6(10) .
N1 C1 H1 118.2 .
C2 C1 H1 118.2 .
C3 C2 C1 119.5(10) .
C3 C2 H2 120.3 .
C1 C2 H2 120.3 .
C2 C3 C4 120.2(9) .
C2 C3 H3 119.9 .
C4 C3 H3 119.9 .
C12 C4 C5 119.6(11) .
C12 C4 C3 115.4(10) .
C5 C4 C3 124.9(10) .
C6 C5 C4 120.6(10) .
C6 C5 H5 119.7 .
C4 C5 H5 119.7 .
C5 C6 C7 120.7(11) .
C5 C6 H6 119.7 .
C7 C6 H6 119.7 .
C8 C7 C11 117.6(13) .
C8 C7 C6 123.6(13) .
C11 C7 C6 118.8(13) .
C9 C8 C7 122.6(17) .
C9 C8 H8 118.7 .
C7 C8 H8 118.7 .
C8 C9 C10 117.3(18) .
C8 C9 H9 121.4 .
C10 C9 H9 121.4 .
C9 C10 N2 116.0(17) .
C9 C10 H10 122.0 .
N2 C10 H10 122.0 .
N2 C11 C7 122.7(15) .
N2 C11 C12 115.5(12) .
C7 C11 C12 120.9(11) .
N1 C12 C4 123.6(10) .
N1 C12 C11 117.5(8) .
C4 C12 C11 118.8(10) .
C13 N3 C24 115.8(8) .
C13 N3 Cu1 129.5(9) .
C24 N3 Cu1 112.6(8) .
C22 N4 C23 114.3(15) .
C22 N4 Cu1 140.8(17) .
C23 N4 Cu1 101.6(9) .
N3 C13 C14 122.8(10) .
N3 C13 H13 118.6 .
C14 C13 H13 118.6 .
C15 C14 C13 120.3(10) .
C15 C14 H14 119.9 .
C13 C14 H14 119.9 .
C14 C15 C16 119.9(9) .
C14 C15 H15 120.0 .
C16 C15 H15 120.0 .
C15 C16 C24 116.1(9) .
C15 C16 C17 124.8(9) .
C24 C16 C17 119.0(9) .
C18 C17 C16 122.8(10) .
C18 C17 H17 118.6 .
C16 C17 H17 118.6 .
C17 C18 C19 120.6(10) .
C17 C18 H18 119.7 .
C19 C18 H18 119.7 .
C23 C19 C20 117.2(13) .
C23 C19 C18 119.5(12) .
C20 C19 C18 123.0(11) .
C19 C20 C21 116.1(15) .
C19 C20 H20 121.9 .
C21 C20 H20 121.9 .
C22 C21 C20 121.3(17) .
C22 C21 H21 119.3 .
C20 C21 H21 119.3 .
N4 C22 C21 129(2) .
N4 C22 H22 115.7 .
C21 C22 H22 115.7 .
C19 C23 C24 119.4(10) .
C19 C23 N4 122.1(12) .
C24 C23 N4 118.4(10) .
N3 C24 C16 124.7(10) .
N3 C24 C23 116.5(8) .
C16 C24 C23 118.6(9) .
N3A Cu1A N1A 150.8(5) .
N3A Cu1A N4A 86.9(6) .
N1A Cu1A N4A 109.2(7) .
N3A Cu1A N2A 126.9(7) .
N1A Cu1A N2A 76.7(5) .
N4A Cu1A N2A 96.5(4) .
C1A N1A C12A 117.6(7) .
C1A N1A Cu1A 129.3(7) .
C12A N1A Cu1A 112.2(6) .
C11A N2A C10A 119.8(15) .
C11A N2A Cu1A 115.3(11) .
C10A N2A Cu1A 121.7(13) .
N1A C1A C2A 123.4(9) .
N1A C1A H1A 118.3 .
C2A C1A H1A 118.3 .
C3A C2A C1A 119.9(9) .
C3A C2A H2A 120.0 .
C1A C2A H2A 120.0 .
C2A C3A C4A 119.7(9) .
C2A C3A H3A 120.1 .
C4A C3A H3A 120.1 .
C12A C4A C5A 119.7(9) .
C12A C4A C3A 115.5(9) .
C5A C4A C3A 124.5(9) .
C6A C5A C4A 121.4(9) .
C6A C5A H5A 119.3 .
C4A C5A H5A 119.3 .
C5A C6A C7A 120.0(10) .
C5A C6A H6A 120.0 .
C7A C6A H6A 120.0 .
C8A C7A C11A 118.5(13) .
C8A C7A C6A 122.0(12) .
C11A C7A C6A 119.1(11) .
C9A C8A C7A 122.3(15) .
C9A C8A H8A 118.8 .
C7A C8A H8A 118.8 .
C8A C9A C10A 117.1(18) .
C8A C9A H9A 121.4 .
C10A C9A H9A 121.4 .
C9A C10A N2A 117.3(18) .
C9A C10A H10A 121.3 .
N2A C10A H10A 121.3 .
N2A C11A C7A 123.8(14) .
N2A C11A C12A 115.2(11) .
C7A C11A C12A 120.9(10) .
N1A C12A C4A 123.6(9) .
N1A C12A C11A 117.7(7) .
C4A C12A C11A 118.6(9) .
C13A N3A C24A 116.1(7) .
C13A N3A Cu1A 130.1(7) .
C24A N3A Cu1A 113.8(7) .
C22A N4A C23A 114.3(15) .
C22A N4A Cu1A 141.3(17) .
C23A N4A Cu1A 102.3(9) .
N3A C13A C14A 122.5(8) .
N3A C13A H13A 118.8 .
C14A C13A H13A 118.8 .
C15A C14A C13A 120.2(9) .
C15A C14A H14A 119.9 .
C13A C14A H14A 119.9 .
C14A C15A C16A 120.2(8) .
C14A C15A H15A 119.9 .
C16A C15A H15A 119.9 .
C15A C16A C24A 116.0(9) .
C15A C16A C17A 124.7(8) .
C24A C16A C17A 119.3(9) .
C18A C17A C16A 122.9(9) .
C18A C17A H17A 118.6 .
C16A C17A H17A 118.6 .
C17A C18A C19A 120.1(9) .
C17A C18A H18A 119.9 .
C19A C18A H18A 119.9 .
C23A C19A C20A 117.3(12) .
C23A C19A C18A 119.8(11) .
C20A C19A C18A 122.7(10) .
C19A C20A C21A 115.8(15) .
C19A C20A H20A 122.1 .
C21A C20A H20A 122.1 .
C22A C21A C20A 121.6(18) .
C22A C21A H21A 119.2 .
C20A C21A H21A 119.2 .
N4A C22A C21A 128(2) .
N4A C22A H22A 115.8 .
C21A C22A H22A 115.8 .
C19A C23A C24A 119.4(9) .
C19A C23A N4A 122.1(12) .
C24A C23A N4A 118.3(9) .
N3A C24A C16A 124.4(9) .
N3A C24A C23A 117.2(7) .
C16A C24A C23A 118.2(8) .
N5 Cu2 N5 180.0 7_565
C25 N5 C31 118.32(15) .
C25 N5 Cu2 123.25(12) .
C31 N5 Cu2 118.41(12) .
N5 C25 C30 123.01(17) .
N5 C25 C26 120.33(17) .
C30 C25 C26 116.61(18) .
C27 C26 C25 121.2(2) .
C27 C26 H26 119.4 .
C25 C26 H26 119.4 .
C28 C27 C26 121.2(2) .
C28 C27 H27 119.4 .
C26 C27 H27 119.4 .
C27 C28 C29 118.6(2) .
C27 C28 H28 120.7 .
C29 C28 H28 120.7 .
C30 C29 C28 120.7(2) .
C30 C29 H29 119.6 .
C28 C29 H29 119.6 .
C29 C30 C25 121.71(19) .
C29 C30 H30 119.1 .
C25 C30 H30 119.1 .
C36 C31 N5 120.40(17) .
C36 C31 C32 116.69(17) .
N5 C31 C32 122.76(17) .
C33 C32 C31 121.28(18) .
C33 C32 H32 119.4 .
C31 C32 H32 119.4 .
C32 C33 C34 120.87(19) .
C32 C33 H33 119.6 .
C34 C33 H33 119.6 .
C35 C34 C33 118.81(19) .
C35 C34 H34 120.6 .
C33 C34 H34 120.6 .
C34 C35 C36 120.53(19) .
C34 C35 H35 119.7 .
C36 C35 H35 119.7 .
C35 C36 C31 121.81(18) .
C35 C36 H36 119.1 .
C31 C36 H36 119.1 .

loop_
_geom_bond_atom_site_label_1
_geom_bond_atom_site_label_2
_geom_bond_distance
_geom_bond_site_symmetry_2
Cu1 N3 1.982(7) .
Cu1 N1 1.985(7) .
Cu1 N4 2.122(12) .
Cu1 N2 2.141(12) .
N1 C1 1.323(11) .
N1 C12 1.371(12) .
N2 C11 1.18(2) .
N2 C10 1.51(2) .
C1 C2 1.394(11) .
C1 H1 0.9500 .
C2 C3 1.353(12) .
C2 H2 0.9500 .
C3 C4 1.446(14) .
C3 H3 0.9500 .
C4 C12 1.409(10) .
C4 C5 1.427(13) .
C5 C6 1.362(16) .
C5 H5 0.9500 .
C6 C7 1.433(16) .
C6 H6 0.9500 .
C7 C8 1.38(2) .
C7 C11 1.404(14) .
C8 C9 1.34(2) .
C8 H8 0.9500 .
C9 C10 1.42(2) .
C9 H9 0.9500 .
C10 H10 0.9500 .
C11 C12 1.421(17) .
N3 C13 1.352(11) .
N3 C24 1.363(11) .
N4 C22 1.16(2) .
N4 C23 1.54(2) .
C13 C14 1.383(12) .
C13 H13 0.9500 .
C14 C15 1.357(11) .
C14 H14 0.9500 .
C15 C16 1.400(12) .
C15 H15 0.9500 .
C16 C24 1.407(10) .
C16 C17 1.421(12) .
C17 C18 1.325(14) .
C17 H17 0.9500 .
C18 C19 1.435(15) .
C18 H18 0.9500 .
C19 C23 1.396(14) .
C19 C20 1.412(18) .
C20 C21 1.42(2) .
C20 H20 0.9500 .
C21 C22 1.38(2) .
C21 H21 0.9500 .
C22 H22 0.9500 .
C23 C24 1.466(16) .
Cu1A N3A 1.975(7) .
Cu1A N1A 1.988(8) .
Cu1A N4A 2.122(13) .
Cu1A N2A 2.146(13) .
N1A C1A 1.326(10) .
N1A C12A 1.369(11) .
N2A C11A 1.18(2) .
N2A C10A 1.51(2) .
C1A C2A 1.391(10) .
C1A H1A 0.9500 .
C2A C3A 1.353(12) .
C2A H2A 0.9500 .
C3A C4A 1.445(14) .
C3A H3A 0.9500 .
C4A C12A 1.410(10) .
C4A C5A 1.426(12) .
C5A C6A 1.356(14) .
C5A H5A 0.9500 .
C6A C7A 1.437(16) .
C6A H6A 0.9500 .
C7A C8A 1.382(19) .
C7A C11A 1.400(14) .
C8A C9A 1.34(2) .
C8A H8A 0.9500 .
C9A C10A 1.42(2) .
C9A H9A 0.9500 .
C10A H10A 0.9500 .
C11A C12A 1.424(16) .
N3A C13A 1.354(11) .
N3A C24A 1.359(10) .
N4A C22A 1.16(2) .
N4A C23A 1.54(2) .
C13A C14A 1.381(11) .
C13A H13A 0.9500 .
C14A C15A 1.356(11) .
C14A H14A 0.9500 .
C15A C16A 1.399(12) .
C15A H15A 0.9500 .
C16A C24A 1.408(10) .
C16A C17A 1.423(11) .
C17A C18A 1.324(13) .
C17A H17A 0.9500 .
C18A C19A 1.437(15) .
C18A H18A 0.9500 .
C19A C23A 1.396(13) .
C19A C20A 1.411(17) .
C20A C21A 1.42(2) .
C20A H20A 0.9500 .
C21A C22A 1.38(2) .
C21A H21A 0.9500 .
C22A H22A 0.9500 .
C23A C24A 1.465(15) .
Cu2 N5 1.8659(15) 7_565
Cu2 N5 1.8659(15) .
N5 C25 1.390(2) .
N5 C31 1.400(2) .
C25 C30 1.400(3) .
C25 C26 1.403(3) .
C26 C27 1.387(3) .
C26 H26 0.9500 .
C27 C28 1.371(3) .
C27 H27 0.9500 .
C28 C29 1.391(3) .
C28 H28 0.9500 .
C29 C30 1.378(3) .
C29 H29 0.9500 .
C30 H30 0.9500 .
C31 C36 1.400(3) .
C31 C32 1.401(3) .
C32 C33 1.382(3) .
C32 H32 0.9500 .
C33 C34 1.384(3) .
C33 H33 0.9500 .
C34 C35 1.380(3) .
C34 H34 0.9500 .
C35 C36 1.381(3) .
C35 H35 0.9500 .
C36 H36 0.9500 .
